data_7037504
loop_
_publ_author_name
'Schmidlehner, Melanie'
'Flocke, Lea S.'
'Roller, Alexander'
'Hejl, Michaela'
'Jakupec, Michael A.'
'Kandioller, Wolfgang'
'Keppler, Bernhard K.'

_publ_section_title
;
 Cytotoxicity and preliminary mode of action studies of novel
 2-aryl-4-thiopyrone-based organometallics.
;
_journal_issue 2
_journal_name_full 'Dalton transactions (Cambridge, England : 2003)'
_journal_page_first 724
_journal_page_last 733
_journal_paper_doi 10.1039/c5dt02722e
_journal_volume 45
_journal_year 2015
_chemical_formula_moiety 'C23 H26 Cl O3 Rh S, C3 H7'
_chemical_formula_sum 'C26 H33 Cl O3 Rh S'
_chemical_formula_weight 563.94
_chemical_name_systematic
'Chlorido{3-(oxo-?O)-2-(4-methoxyphenyl)-6-methyl-pyran-4(1H)-thionato-?S}(?5-1,2,3,4,5 pentamethylcyclopentadienyl) rhodium(III)'
_space_group_crystal_system monoclinic
_space_group_IT_number 15
_space_group_name_Hall '-C 2yc'
_space_group_name_H-M_alt 'C 1 2/c 1'
_symmetry_space_group_name_Hall '-C 2yc'
_symmetry_space_group_name_H-M 'C 1 2/c 1'
_atom_sites_solution_hydrogens geom
_atom_sites_solution_primary direct
_audit_creation_date 2014-10-10
_audit_creation_method
;
Olex2 1.2
(compiled 2014.09.19 svn.r3010 for OlexSys, GUI svn.r4874)
;
_audit_update_record
;
2015-06-10 deposited with the CCDC.
2015-11-18 downloaded from the CCDC.
;
_cell_angle_alpha 90
_cell_angle_beta 105.2325(11)
_cell_angle_gamma 90
_cell_formula_units_Z 8
_cell_length_a 27.7598(10)
_cell_length_b 8.3099(3)
_cell_length_c 22.7034(9)
_cell_measurement_reflns_used 9877
_cell_measurement_temperature 100.0
_cell_measurement_theta_max 25.397
_cell_measurement_theta_min 2.567
_cell_volume 5053.2(3)
_computing_cell_refinement 'APEX2 v2013.6-2'
_computing_data_collection 'APEX2 v2013.6-2'
_computing_data_reduction 'APEX2 v2013.6-2'
_computing_molecular_graphics 'Olex2 (Dolomanov et al., 2009)'
_computing_publication_material 'Olex2 (Dolomanov et al., 2009)'
_computing_structure_refinement 'XL (Sheldrick, 2008)'
_computing_structure_solution 'ShelXS (Sheldrick, 2008)'
_diffrn_ambient_temperature 100.0
_diffrn_measured_fraction_theta_full 0.999
_diffrn_measured_fraction_theta_max 0.995
_diffrn_measurement_device_type 'Bruker D8 Venture'
_diffrn_measurement_method '\f and \w scans'
_diffrn_radiation_type MoK\a
_diffrn_radiation_wavelength 0.71073
_diffrn_reflns_av_R_equivalents 0.0201
_diffrn_reflns_av_unetI/netI 0.0186
_diffrn_reflns_laue_measured_fraction_full 0.999
_diffrn_reflns_laue_measured_fraction_max 0.995
_diffrn_reflns_limit_h_max 33
_diffrn_reflns_limit_h_min -33
_diffrn_reflns_limit_k_max 10
_diffrn_reflns_limit_k_min -8
_diffrn_reflns_limit_l_max 24
_diffrn_reflns_limit_l_min -27
_diffrn_reflns_number 17884
_diffrn_reflns_point_group_measured_fraction_full 0.999
_diffrn_reflns_point_group_measured_fraction_max 0.995
_diffrn_reflns_theta_full 25.242
_diffrn_reflns_theta_max 25.418
_diffrn_reflns_theta_min 2.566
_diffrn_source 'INCOATEC microfocus sealed tube'
_diffrn_standards_number 0
_exptl_absorpt_coefficient_mu 0.889
_exptl_absorpt_correction_T_max 0.7452
_exptl_absorpt_correction_T_min 0.6303
_exptl_absorpt_correction_type multi-scan
_exptl_absorpt_process_details
;
SADABS-2012/1 (Bruker,2012) was used for absorption correction. 
wR2(int) was 0.1386 before and 0.0357 after correction. 
The Ratio of minimum to maximum transmission is 0.8458. 
The \l/2 correction factor is 0.0015.
;
_exptl_crystal_colour 'clear red'
_exptl_crystal_colour_lustre clear
_exptl_crystal_colour_primary red
_exptl_crystal_density_diffrn 1.483
_exptl_crystal_description block
_exptl_crystal_F_000 2328
_exptl_crystal_size_max 0.32
_exptl_crystal_size_mid 0.26
_exptl_crystal_size_min 0.12
_refine_diff_density_max 0.514
_refine_diff_density_min -0.324
_refine_diff_density_rms 0.060
_refine_ls_extinction_method none
_refine_ls_goodness_of_fit_ref 1.059
_refine_ls_hydrogen_treatment constr
_refine_ls_matrix_type full
_refine_ls_number_parameters 297
_refine_ls_number_reflns 4639
_refine_ls_number_restraints 0
_refine_ls_restrained_S_all 1.059
_refine_ls_R_factor_all 0.0227
_refine_ls_R_factor_gt 0.0206
_refine_ls_shift/su_max 0.002
_refine_ls_shift/su_mean 0.000
_refine_ls_structure_factor_coef Fsqd
_refine_ls_weighting_details 'w=1/[\s^2^(Fo^2^)+(0.0246P)^2^+8.3883P] where P=(Fo^2^+2Fc^2^)/3'
_refine_ls_weighting_scheme calc
_refine_ls_wR_factor_gt 0.0516
_refine_ls_wR_factor_ref 0.0529
_reflns_Friedel_coverage 0.000
_reflns_number_gt 4355
_reflns_number_total 4639
_reflns_threshold_expression 'I > 2\s(I)'
_cod_data_source_file c5dt02722e2.cif
_cod_data_source_block mesc212_C2c
_cod_depositor_comments 'Adding full bibliography for 7037501--7037505.cif.'
_cod_database_code 7037504
_shelxl_version_number 2013-3
_shelx_space_group_comment
;
The symmetry employed for this shelxl refinement is uniquely defined
by the following loop, which should always be used as a source of
symmetry information in preference to the above space-group names.
They are only intended as comments.
;
_shelx_estimated_absorpt_t_max 0.901
_shelx_estimated_absorpt_t_min 0.764

loop_
_space_group_symop_operation_xyz
'x, y, z'
'-x, y, -z+1/2'
'x+1/2, y+1/2, z'
'-x+1/2, y+1/2, -z+1/2'
'-x, -y, -z'
'x, -y, z-1/2'
'-x+1/2, -y+1/2, -z'
'x+1/2, -y+1/2, z-1/2'

loop_
_atom_site_label
_atom_site_type_symbol
_atom_site_fract_x
_atom_site_fract_y
_atom_site_fract_z
_atom_site_U_iso_or_equiv
_atom_site_adp_type
_atom_site_occupancy
_atom_site_site_symmetry_order
_atom_site_calc_flag
_atom_site_refinement_flags_posn
Rh1 Rh 0.16641(2) 0.06496(2) 0.35796(2) 0.01202(5) Uani 1 1 d .
Cl1 Cl 0.19522(2) -0.19468(5) 0.33174(2) 0.01857(10) Uani 1 1 d .
S1 S 0.21414(2) 0.02388(5) 0.45947(2) 0.01562(10) Uani 1 1 d .
O1 O 0.11559(4) -0.35007(15) 0.50707(5) 0.0150(3) Uani 1 1 d .
O2 O 0.11305(4) -0.06315(15) 0.38776(6) 0.0168(3) Uani 1 1 d .
O3 O -0.08670(5) -0.51125(16) 0.31704(6) 0.0200(3) Uani 1 1 d .
C1 C 0.09877(6) -0.2660(2) 0.45358(8) 0.0140(3) Uani 1 1 d .
C2 C 0.12834(6) -0.1460(2) 0.43809(8) 0.0137(3) Uani 1 1 d .
C3 C 0.17663(6) -0.1167(2) 0.47936(8) 0.0138(3) Uani 1 1 d .
C4 C 0.19138(6) -0.2074(2) 0.53376(8) 0.0155(4) Uani 1 1 d .
H4 H 0.2228 -0.1876 0.5619 0.019 Uiso 1 1 calc R
C5 C 0.16093(6) -0.3223(2) 0.54590(8) 0.0158(4) Uani 1 1 d .
C6 C 0.17237(7) -0.4342(2) 0.59901(9) 0.0232(4) Uani 1 1 d .
H6A H 0.1472 -0.4216 0.6219 0.035 Uiso 1 1 calc GR
H6B H 0.2055 -0.4092 0.6256 0.035 Uiso 1 1 calc GR
H6C H 0.1720 -0.5453 0.5844 0.035 Uiso 1 1 calc GR
C7 C 0.05047(6) -0.3254(2) 0.41710(8) 0.0138(3) Uani 1 1 d .
C8 C 0.02569(7) -0.2551(2) 0.36144(8) 0.0188(4) Uani 1 1 d .
H8 H 0.0403 -0.1652 0.3469 0.023 Uiso 1 1 calc R
C9 C -0.02005(7) -0.3139(2) 0.32676(9) 0.0194(4) Uani 1 1 d .
H9 H -0.0362 -0.2643 0.2891 0.023 Uiso 1 1 calc R
C10 C -0.04188(6) -0.4449(2) 0.34742(8) 0.0162(4) Uani 1 1 d .
C11 C -0.01745(7) -0.5183(2) 0.40280(9) 0.0188(4) Uani 1 1 d .
H11 H -0.0320 -0.6090 0.4169 0.023 Uiso 1 1 calc R
C12 C 0.02778(7) -0.4592(2) 0.43697(9) 0.0178(4) Uani 1 1 d .
H12 H 0.0439 -0.5096 0.4745 0.021 Uiso 1 1 calc R
C13 C -0.11794(7) -0.4165(2) 0.26903(9) 0.0229(4) Uani 1 1 d .
H13A H -0.1021 -0.4066 0.2353 0.034 Uiso 1 1 calc GR
H13B H -0.1225 -0.3092 0.2847 0.034 Uiso 1 1 calc GR
H13C H -0.1505 -0.4690 0.2543 0.034 Uiso 1 1 calc GR
C14 C 0.18454(8) 0.1899(2) 0.28325(9) 0.0220(4) Uani 1 1 d .
C15 C 0.20071(7) 0.2818(2) 0.33768(8) 0.0159(4) Uani 1 1 d .
C16 C 0.15745(7) 0.3197(2) 0.35927(8) 0.0165(4) Uani 1 1 d .
C17 C 0.11487(7) 0.2514(2) 0.31683(9) 0.0205(4) Uani 1 1 d .
C18 C 0.13107(8) 0.1697(2) 0.27017(9) 0.0230(4) Uani 1 1 d .
C19 C 0.21664(10) 0.1250(3) 0.24512(11) 0.0372(6) Uani 1 1 d .
H19A H 0.2514 0.1194 0.2697 0.056 Uiso 1 1 calc GR
H19B H 0.2145 0.1961 0.2101 0.056 Uiso 1 1 calc GR
H19C H 0.2051 0.0170 0.2306 0.056 Uiso 1 1 calc GR
C20 C 0.25255(7) 0.3405(2) 0.36665(10) 0.0246(4) Uani 1 1 d .
H20A H 0.2603 0.3248 0.4109 0.037 Uiso 1 1 calc GR
H20B H 0.2549 0.4552 0.3577 0.037 Uiso 1 1 calc GR
H20C H 0.2764 0.2799 0.3503 0.037 Uiso 1 1 calc GR
C21 C 0.15769(8) 0.4227(2) 0.41316(10) 0.0238(4) Uani 1 1 d .
H21A H 0.1286 0.3967 0.4282 0.036 Uiso 1 1 calc GR
H21B H 0.1563 0.5362 0.4012 0.036 Uiso 1 1 calc GR
H21C H 0.1883 0.4028 0.4455 0.036 Uiso 1 1 calc GR
C22 C 0.06209(7) 0.2609(3) 0.32193(12) 0.0334(5) Uani 1 1 d .
H22A H 0.0433 0.1674 0.3018 0.050 Uiso 1 1 calc GR
H22B H 0.0464 0.3597 0.3022 0.050 Uiso 1 1 calc GR
H22C H 0.0621 0.2620 0.3651 0.050 Uiso 1 1 calc GR
C23 C 0.09850(10) 0.0862(3) 0.21546(10) 0.0399(6) Uani 1 1 d .
H23A H 0.1166 -0.0052 0.2043 0.060 Uiso 1 1 calc GR
H23B H 0.0895 0.1618 0.1812 0.060 Uiso 1 1 calc GR
H23C H 0.0681 0.0474 0.2251 0.060 Uiso 1 1 calc GR
C24 C 0.02121(7) 0.0581(2) 0.50028(10) 0.0251(4) Uani 1 1 d .
H24A H 0.0329 0.0403 0.4632 0.030 Uiso 1 1 calc R
H24B H 0.0084 0.1696 0.4988 0.030 Uiso 1 1 calc R
C25 C 0.06519(8) 0.0398(3) 0.55615(10) 0.0302(5) Uani 1 1 d .
H25A H 0.0789 -0.0703 0.5567 0.036 Uiso 1 1 calc R
H25B H 0.0532 0.0529 0.5933 0.036 Uiso 1 1 calc R
C26 C 0.10698(8) 0.1619(3) 0.55796(13) 0.0413(6) Uani 1 1 d .
H26A H 0.1179 0.1533 0.5204 0.062 Uiso 1 1 calc GR
H26B H 0.1352 0.1395 0.5932 0.062 Uiso 1 1 calc GR
H26C H 0.0945 0.2709 0.5614 0.062 Uiso 1 1 calc GR

loop_
_atom_site_aniso_label
_atom_site_aniso_U_11
_atom_site_aniso_U_22
_atom_site_aniso_U_33
_atom_site_aniso_U_23
_atom_site_aniso_U_13
_atom_site_aniso_U_12
Rh1 0.01249(8) 0.01026(8) 0.01263(8) 0.00009(5) 0.00209(5) -0.00081(5)
Cl1 0.0192(2) 0.0142(2) 0.0207(2) -0.00393(17) 0.00250(17) 0.00141(16)
S1 0.0146(2) 0.0158(2) 0.0147(2) 0.00069(17) 0.00081(17) -0.00361(16)
O1 0.0131(6) 0.0166(6) 0.0139(6) 0.0018(5) 0.0013(5) -0.0010(5)
O2 0.0125(6) 0.0185(7) 0.0183(7) 0.0060(5) 0.0019(5) -0.0013(5)
O3 0.0148(6) 0.0177(7) 0.0230(7) 0.0023(5) -0.0032(5) -0.0031(5)
C1 0.0140(8) 0.0144(9) 0.0133(8) 0.0007(7) 0.0030(7) 0.0026(7)
C2 0.0126(8) 0.0140(9) 0.0148(9) -0.0012(7) 0.0042(7) 0.0027(6)
C3 0.0144(8) 0.0129(9) 0.0145(9) -0.0028(7) 0.0044(7) 0.0010(7)
C4 0.0139(8) 0.0154(9) 0.0152(9) -0.0019(7) 0.0005(7) 0.0006(7)
C5 0.0151(8) 0.0170(9) 0.0140(9) -0.0014(7) 0.0017(7) 0.0015(7)
C6 0.0191(9) 0.0262(11) 0.0206(10) 0.0076(8) -0.0011(8) -0.0044(8)
C7 0.0117(8) 0.0142(9) 0.0155(9) -0.0010(7) 0.0036(7) 0.0015(7)
C8 0.0175(9) 0.0167(9) 0.0206(10) 0.0040(7) 0.0024(7) -0.0021(7)
C9 0.0165(9) 0.0201(10) 0.0184(9) 0.0034(7) -0.0011(7) 0.0001(7)
C10 0.0121(8) 0.0162(9) 0.0195(9) -0.0017(7) 0.0027(7) 0.0008(7)
C11 0.0169(9) 0.0177(9) 0.0222(10) 0.0018(8) 0.0061(8) -0.0044(7)
C12 0.0157(9) 0.0209(10) 0.0161(9) 0.0036(7) 0.0032(7) 0.0003(7)
C13 0.0175(9) 0.0203(10) 0.0246(10) -0.0002(8) -0.0056(8) -0.0001(7)
C14 0.0369(11) 0.0133(9) 0.0181(9) 0.0038(7) 0.0113(8) -0.0008(8)
C15 0.0197(9) 0.0118(9) 0.0165(9) 0.0045(7) 0.0053(7) -0.0011(7)
C16 0.0180(9) 0.0099(9) 0.0203(9) 0.0026(7) 0.0028(7) 0.0012(7)
C17 0.0194(9) 0.0123(9) 0.0257(10) 0.0053(7) -0.0016(8) 0.0018(7)
C18 0.0337(11) 0.0136(9) 0.0160(9) 0.0052(7) -0.0035(8) -0.0024(8)
C19 0.0619(16) 0.0271(12) 0.0332(12) -0.0012(10) 0.0316(12) -0.0027(11)
C20 0.0199(10) 0.0198(10) 0.0349(12) 0.0036(8) 0.0084(9) -0.0049(8)
C21 0.0281(10) 0.0159(10) 0.0281(11) -0.0054(8) 0.0088(9) 0.0019(8)
C22 0.0164(10) 0.0251(11) 0.0530(15) 0.0043(10) -0.0008(9) 0.0021(8)
C23 0.0608(16) 0.0230(12) 0.0233(11) 0.0006(9) -0.0111(11) -0.0047(10)
C24 0.0264(11) 0.0230(11) 0.0257(11) -0.0017(8) 0.0066(9) 0.0021(8)
C25 0.0237(11) 0.0360(13) 0.0296(12) -0.0048(9) 0.0045(9) 0.0039(9)
C26 0.0246(11) 0.0363(14) 0.0608(17) -0.0164(12) 0.0070(11) -0.0026(10)

loop_
_atom_type_symbol
_atom_type_description
_atom_type_scat_dispersion_real
_atom_type_scat_dispersion_imag
_atom_type_scat_source
C C 0.0033 0.0016 'International Tables Vol C Tables 4.2.6.8 and 6.1.1.4'
H H 0.0000 0.0000 'International Tables Vol C Tables 4.2.6.8 and 6.1.1.4'
Cl Cl 0.1484 0.1585 'International Tables Vol C Tables 4.2.6.8 and 6.1.1.4'
O O 0.0106 0.0060 'International Tables Vol C Tables 4.2.6.8 and 6.1.1.4'
Rh Rh -1.1178 0.9187 'International Tables Vol C Tables 4.2.6.8 and 6.1.1.4'
S S 0.1246 0.1234 'International Tables Vol C Tables 4.2.6.8 and 6.1.1.4'

loop_
_geom_angle_atom_site_label_1
_geom_angle_atom_site_label_2
_geom_angle_atom_site_label_3
_geom_angle
_geom_angle_site_symmetry_3
S1 Rh1 Cl1 88.531(16) .
O2 Rh1 Cl1 86.18(4) .
O2 Rh1 S1 82.72(4) .
O2 Rh1 C14 146.76(7) .
O2 Rh1 C15 153.64(6) .
O2 Rh1 C16 114.12(6) .
O2 Rh1 C17 93.48(6) .
O2 Rh1 C18 108.50(6) .
C14 Rh1 Cl1 94.29(5) .
C14 Rh1 S1 130.52(6) .
C14 Rh1 C18 39.11(8) .
C15 Rh1 Cl1 120.05(5) .
C15 Rh1 S1 99.45(5) .
C15 Rh1 C14 38.59(7) .
C15 Rh1 C17 65.37(7) .
C15 Rh1 C18 65.34(7) .
C16 Rh1 Cl1 158.80(5) .
C16 Rh1 S1 99.64(5) .
C16 Rh1 C14 65.52(7) .
C16 Rh1 C15 39.52(7) .
C16 Rh1 C17 39.06(7) .
C16 Rh1 C18 65.57(7) .
C17 Rh1 Cl1 139.33(5) .
C17 Rh1 S1 131.83(6) .
C17 Rh1 C14 65.03(8) .
C17 Rh1 C18 38.68(8) .
C18 Rh1 Cl1 103.34(6) .
C18 Rh1 S1 163.95(5) .
C3 S1 Rh1 97.62(6) .
C5 O1 C1 122.12(14) .
C2 O2 Rh1 117.38(11) .
C10 O3 C13 116.66(14) .
O1 C1 C2 120.10(15) .
O1 C1 C7 112.16(15) .
C2 C1 C7 127.64(16) .
O2 C2 C1 121.36(16) .
O2 C2 C3 120.86(16) .
C1 C2 C3 117.78(16) .
C2 C3 S1 118.24(13) .
C4 C3 S1 122.74(13) .
C4 C3 C2 119.00(16) .
C5 C4 C3 120.16(16) .
O1 C5 C6 112.64(15) .
C4 C5 O1 120.82(16) .
C4 C5 C6 126.50(16) .
C8 C7 C1 122.06(16) .
C8 C7 C12 117.62(16) .
C12 C7 C1 120.31(16) .
C9 C8 C7 121.52(17) .
C10 C9 C8 119.88(17) .
O3 C10 C9 124.45(16) .
O3 C10 C11 115.96(16) .
C9 C10 C11 119.59(16) .
C12 C11 C10 120.21(17) .
C11 C12 C7 121.18(17) .
C15 C14 Rh1 70.17(10) .
C15 C14 C18 108.28(17) .
C15 C14 C19 126.62(19) .
C18 C14 Rh1 70.53(11) .
C18 C14 C19 125.09(19) .
C19 C14 Rh1 125.37(14) .
C14 C15 Rh1 71.23(10) .
C14 C15 C16 108.12(16) .
C14 C15 C20 127.17(17) .
C16 C15 Rh1 69.82(10) .
C16 C15 C20 124.60(17) .
C20 C15 Rh1 127.52(13) .
C15 C16 Rh1 70.66(10) .
C15 C16 C21 125.30(17) .
C17 C16 Rh1 71.09(10) .
C17 C16 C15 107.35(16) .
C17 C16 C21 127.18(17) .
C21 C16 Rh1 127.25(13) .
C16 C17 Rh1 69.85(10) .
C16 C17 C22 125.26(19) .
C18 C17 Rh1 71.08(11) .
C18 C17 C16 108.82(17) .
C18 C17 C22 125.90(18) .
C22 C17 Rh1 123.80(14) .
C14 C18 Rh1 70.36(10) .
C14 C18 C23 125.9(2) .
C17 C18 Rh1 70.24(10) .
C17 C18 C14 107.41(16) .
C17 C18 C23 126.6(2) .
C23 C18 Rh1 127.33(14) .
C25 C24 C24 113.2(2) 5_556
C24 C25 C26 113.1(2) .

loop_
_geom_bond_atom_site_label_1
_geom_bond_atom_site_label_2
_geom_bond_distance
_geom_bond_site_symmetry_2
Rh1 Cl1 2.4288(4) .
Rh1 S1 2.3619(5) .
Rh1 O2 2.0765(12) .
Rh1 C14 2.1577(18) .
Rh1 C15 2.1438(17) .
Rh1 C16 2.1326(18) .
Rh1 C17 2.1490(18) .
Rh1 C18 2.1600(18) .
S1 C3 1.7027(18) .
O1 C1 1.372(2) .
O1 C5 1.353(2) .
O2 C2 1.306(2) .
O3 C10 1.370(2) .
O3 C13 1.437(2) .
C1 C2 1.394(2) .
C1 C7 1.464(2) .
C2 C3 1.440(2) .
C3 C4 1.413(2) .
C4 C5 1.351(3) .
C5 C6 1.489(3) .
C7 C8 1.398(3) .
C7 C12 1.409(2) .
C8 C9 1.395(3) .
C9 C10 1.386(3) .
C10 C11 1.402(3) .
C11 C12 1.381(3) .
C14 C15 1.422(3) .
C14 C18 1.445(3) .
C14 C19 1.497(3) .
C15 C16 1.446(2) .
C15 C20 1.498(3) .
C16 C17 1.432(3) .
C16 C21 1.492(3) .
C17 C18 1.427(3) .
C17 C22 1.502(3) .
C18 C23 1.500(3) .
C24 C24 1.520(4) 5_556
C24 C25 1.520(3) .
C25 C26 1.533(3) .

loop_
_geom_torsion_atom_site_label_1
_geom_torsion_atom_site_label_2
_geom_torsion_atom_site_label_3
_geom_torsion_atom_site_label_4
_geom_torsion
_geom_torsion_site_symmetry_1
Rh1 S1 C3 C2 -9.74(14) .
Rh1 S1 C3 C4 168.84(14) .
Rh1 O2 C2 C1 -163.58(13) .
Rh1 O2 C2 C3 16.1(2) .
Rh1 C14 C15 C16 -60.36(12) .
Rh1 C14 C15 C20 123.34(19) .
Rh1 C14 C18 C17 60.79(13) .
Rh1 C14 C18 C23 -122.4(2) .
Rh1 C15 C16 C17 -62.00(12) .
Rh1 C15 C16 C21 122.52(18) .
Rh1 C16 C17 C18 -60.66(13) .
Rh1 C16 C17 C22 117.79(19) .
Rh1 C17 C18 C14 -60.86(13) .
Rh1 C17 C18 C23 122.4(2) .
S1 C3 C4 C5 -177.08(14) .
O1 C1 C2 O2 -179.34(15) .
O1 C1 C2 C3 1.0(2) .
O1 C1 C7 C8 178.49(16) .
O1 C1 C7 C12 -2.7(2) .
O2 C2 C3 S1 -2.3(2) .
O2 C2 C3 C4 179.05(16) .
O3 C10 C11 C12 -179.50(17) .
C1 O1 C5 C4 1.1(2) .
C1 O1 C5 C6 -176.62(15) .
C1 C2 C3 S1 177.38(13) .
C1 C2 C3 C4 -1.3(2) .
C1 C7 C8 C9 179.26(17) .
C1 C7 C12 C11 -179.12(17) .
C2 C1 C7 C8 -5.3(3) .
C2 C1 C7 C12 173.50(17) .
C2 C3 C4 C5 1.5(3) .
C3 C4 C5 O1 -1.4(3) .
C3 C4 C5 C6 175.99(17) .
C5 O1 C1 C2 -0.9(2) .
C5 O1 C1 C7 175.66(15) .
C7 C1 C2 O2 4.7(3) .
C7 C1 C2 C3 -175.02(16) .
C7 C8 C9 C10 0.0(3) .
C8 C7 C12 C11 -0.3(3) .
C8 C9 C10 O3 179.69(17) .
C8 C9 C10 C11 -0.7(3) .
C9 C10 C11 C12 0.9(3) .
C10 C11 C12 C7 -0.4(3) .
C12 C7 C8 C9 0.5(3) .
C13 O3 C10 C9 -15.4(3) .
C13 O3 C10 C11 164.99(17) .
C14 C15 C16 Rh1 61.25(12) .
C14 C15 C16 C17 -0.7(2) .
C14 C15 C16 C21 -176.23(17) .
C15 C14 C18 Rh1 -60.29(13) .
C15 C14 C18 C17 0.5(2) .
C15 C14 C18 C23 177.27(18) .
C15 C16 C17 Rh1 61.72(12) .
C15 C16 C17 C18 1.1(2) .
C15 C16 C17 C22 179.51(18) .
C16 C17 C18 Rh1 59.90(13) .
C16 C17 C18 C14 -1.0(2) .
C16 C17 C18 C23 -177.71(18) .
C18 C14 C15 Rh1 60.51(13) .
C18 C14 C15 C16 0.2(2) .
C18 C14 C15 C20 -176.15(17) .
C19 C14 C15 Rh1 -119.9(2) .
C19 C14 C15 C16 179.73(18) .
C19 C14 C15 C20 3.4(3) .
C19 C14 C18 Rh1 120.1(2) .
C19 C14 C18 C17 -179.09(18) .
C19 C14 C18 C23 -2.3(3) .
C20 C15 C16 Rh1 -122.33(18) .
C20 C15 C16 C17 175.68(17) .
C20 C15 C16 C21 0.2(3) .
C21 C16 C17 Rh1 -122.91(19) .
C21 C16 C17 C18 176.44(18) .
C21 C16 C17 C22 -5.1(3) .
C22 C17 C18 Rh1 -118.54(19) .
C22 C17 C18 C14 -179.40(18) .
C22 C17 C18 C23 3.9(3) .
C24 C24 C25 C26 -177.6(2) 5_556
